data_7100580
loop_
_publ_author_name
'Radu Custelcean'
'Benjamin Hay'
'B.A. Moyer'

_publ_section_title
;
A coordinatively saturated sulfate encapsulated in a
metal-organic framework functionalized with urea hydrogen-bonding groups
;
_journal_name_full 'Chemical Communications'
_journal_paper_doi 10.1039/b511809c
_journal_year 2005
_chemical_formula_sum 'C30 H30 N10 O3'
_chemical_formula_weight 578.64
_space_group_IT_number 2
_symmetry_cell_setting triclinic
_symmetry_space_group_name_Hall '-P 1'
_symmetry_space_group_name_H-M 'P -1'
_cell_angle_alpha 73.362(3)
_cell_angle_beta 85.694(3)
_cell_angle_gamma 63.147(2)
_cell_formula_units_Z 4
_cell_length_a 13.0827(18)
_cell_length_b 13.993(2)
_cell_length_c 18.274(3)
_cell_measurement_temperature 173(2)
_cell_volume 2853.9(7)
_diffrn_ambient_temperature 173(2)
_exptl_crystal_density_diffrn 1.347
_cod_database_code 7100580

loop_
_symmetry_equiv_pos_as_xyz
'x, y, z'
'-x, -y, -z'

loop_
_atom_site_label
_atom_site_type_symbol
_atom_site_fract_x
_atom_site_fract_y
_atom_site_fract_z
_atom_site_U_iso_or_equiv
_atom_site_adp_type
_atom_site_occupancy
_atom_site_symmetry_multiplicity
_atom_site_calc_flag
_atom_site_refinement_flags
_atom_site_disorder_assembly
_atom_site_disorder_group
O1 O 0.8862(2) 0.8515(2) 0.49914(15) 0.0340(7) Uani 1 1 d . . .
N1 N 0.7515(3) 0.9872(3) 0.40565(18) 0.0321(8) Uani 1 1 d . . .
H14 H 0.7397 1.0364 0.3605 0.039 Uiso 1 1 calc R . .
C1 C 0.6029(3) 0.9263(3) 0.4019(2) 0.0276(9) Uani 1 1 d . . .
H35A H 0.5299 0.9316 0.4242 0.033 Uiso 1 1 calc R . .
H35B H 0.5857 0.9696 0.3472 0.033 Uiso 1 1 calc R . .
O2 O 0.9697(2) 0.4756(2) 0.60081(15) 0.0340(7) Uani 1 1 d . . .
N2 N 0.9381(3) 0.9525(3) 0.39412(18) 0.0301(8) Uani 1 1 d . . .
H12 H 0.9146 0.9932 0.3465 0.036 Uiso 1 1 calc R . .
C2 C 0.6533(3) 0.9768(3) 0.4427(2) 0.0312(10) Uani 1 1 d . . .
H42A H 0.5936 1.0516 0.4440 0.037 Uiso 1 1 calc R . .
H42B H 0.6773 0.9294 0.4961 0.037 Uiso 1 1 calc R . .
O3 O 0.9456(3) 0.8755(2) 0.23713(16) 0.0488(8) Uani 1 1 d . . .
N3 N 0.8500(3) 0.6515(2) 0.53112(18) 0.0309(8) Uani 1 1 d . . .
H13 H 0.8348 0.7223 0.5194 0.037 Uiso 1 1 calc R . .
C3 C 0.6590(3) 0.7321(3) 0.4727(2) 0.0305(9) Uani 1 1 d . . .
H38A H 0.6012 0.7141 0.4560 0.037 Uiso 1 1 calc R . .
H38B H 0.6269 0.7690 0.5137 0.037 Uiso 1 1 calc R . .
O4 O 0.4293(2) 1.5191(2) -0.09873(15) 0.0360(7) Uani 1 1 d . . .
N4 N 1.0213(3) 0.6165(2) 0.58212(18) 0.0315(8) Uani 1 1 d . . .
H16 H 1.0034 0.6855 0.5546 0.038 Uiso 1 1 calc R . .
C4 C 0.7684(3) 0.6239(3) 0.5047(2) 0.0299(9) Uani 1 1 d . . .
H66A H 0.7507 0.5728 0.5475 0.036 Uiso 1 1 calc R . .
H66B H 0.8009 0.5860 0.4643 0.036 Uiso 1 1 calc R . .
O5 O 0.7937(2) 1.1423(2) 0.27260(15) 0.0377(7) Uani 1 1 d . . .
N5 N 0.8831(3) 0.7548(3) 0.31374(18) 0.0345(8) Uani 1 1 d . . .
H15 H 0.9018 0.6944 0.3526 0.041 Uiso 1 1 calc R . .
C5 C 0.6880(3) 0.7812(3) 0.3360(2) 0.0317(10) Uani 1 1 d . . .
H33A H 0.6101 0.8179 0.3106 0.038 Uiso 1 1 calc R . .
H33B H 0.7172 0.6995 0.3469 0.038 Uiso 1 1 calc R . .
O6 O 0.7420(2) 1.1613(2) 0.00534(16) 0.0419(8) Uani 1 1 d . . .
N6 N 1.0734(3) 0.7086(3) 0.31745(19) 0.0388(9) Uani 1 1 d . . .
H27 H 1.0785 0.6463 0.3500 0.047 Uiso 1 1 calc R . .
C6 C 0.7653(3) 0.8177(3) 0.2828(2) 0.0351(10) Uani 1 1 d . . .
H37A H 0.7597 0.8064 0.2325 0.042 Uiso 1 1 calc R . .
H37B H 0.7400 0.8983 0.2751 0.042 Uiso 1 1 calc R . .
N7 N 0.6813(3) 0.8091(2) 0.40802(16) 0.0249(7) Uani 1 1 d . . .
C7 C 1.0514(3) 0.9239(3) 0.4162(2) 0.0276(9) Uani 1 1 d . . .
N8 N 1.3473(4) 1.0017(3) 0.2771(2) 0.0537(11) Uani 1 1 d . . .
C8 C 1.1162(3) 0.9550(3) 0.3606(2) 0.0286(9) Uani 1 1 d . . .
H20 H 1.0847 0.9917 0.3093 0.034 Uiso 1 1 calc R . .
N9 N 1.2780(4) 0.3034(4) 0.8815(3) 0.0723(14) Uani 1 1 d . . .
C9 C 1.2288(3) 0.9328(3) 0.3790(2) 0.0309(10) Uani 1 1 d . . .
N10 N 1.3958(9) 0.8659(9) 0.1261(6) 0.067(3) Uani 0.441(6) 1 d P . .
C10 C 1.2762(3) 0.8768(3) 0.4539(2) 0.0327(10) Uani 1 1 d . . .
H50 H 1.3527 0.8597 0.4668 0.039 Uiso 1 1 calc R . .
N11 N 0.4986(3) 1.3465(3) -0.01479(18) 0.0324(8) Uani 1 1 d . . .
H11 H 0.5597 1.2821 0.0024 0.039 Uiso 1 1 calc R . .
C11 C 1.2095(3) 0.8469(3) 0.5088(2) 0.0332(10) Uani 1 1 d . . .
H57 H 1.2411 0.8091 0.5600 0.040 Uiso 1 1 calc R . .
N12 N 0.6190(3) 1.3955(3) -0.09547(18) 0.0331(8) Uani 1 1 d . . .
H10 H 0.6741 1.3319 -0.0687 0.040 Uiso 1 1 calc R . .
C12 C 1.0987(3) 0.8700(3) 0.4915(2) 0.0287(9) Uani 1 1 d . . .
H25 H 1.0544 0.8495 0.5307 0.034 Uiso 1 1 calc R . .
N13 N 0.6365(3) 1.2453(2) 0.19143(17) 0.0297(8) Uani 1 1 d . . .
H7 H 0.6006 1.3026 0.1514 0.036 Uiso 1 1 calc R . .
C13 C 1.2932(4) 0.9707(3) 0.3219(3) 0.0362(10) Uani 1 1 d . . .
N14 N 0.7770(3) 1.3031(2) 0.18308(18) 0.0298(8) Uani 1 1 d . . .
H5 H 0.7305 1.3607 0.1466 0.036 Uiso 1 1 calc R . .
C14 C 1.1223(3) 0.5617(3) 0.6308(2) 0.0278(9) Uani 1 1 d . . .
N15 N 0.7430(3) 1.0121(3) 0.0976(2) 0.0425(10) Uani 1 1 d . . .
H48 H 0.7800 0.9599 0.1397 0.051 Uiso 1 1 calc R . .
C15 C 1.1345(3) 0.4885(3) 0.7028(2) 0.0265(9) Uani 1 1 d . . .
H28 H 1.0754 0.4676 0.7209 0.032 Uiso 1 1 calc R . .
N16 N 0.8884(3) 1.0587(3) 0.09990(19) 0.0426(10) Uani 1 1 d . . .
H22 H 0.9059 1.0098 0.1455 0.051 Uiso 1 1 calc R . .
C16 C 1.2348(4) 0.4460(3) 0.7480(2) 0.0334(10) Uani 1 1 d . . .
N17 N 0.4969(3) 1.1757(2) 0.11141(17) 0.0258(7) Uani 1 1 d . . .
C17 C 1.3211(4) 0.4771(3) 0.7230(3) 0.0412(11) Uani 1 1 d . . .
H67 H 1.3883 0.4485 0.7552 0.049 Uiso 1 1 calc R . .
N18 N 0.4671(3) 1.7185(3) -0.4010(2) 0.0530(11) Uani 1 1 d . . .
C18 C 1.3086(4) 0.5498(4) 0.6513(3) 0.0505(13) Uani 1 1 d . . .
H83 H 1.3670 0.5719 0.6336 0.061 Uiso 1 1 calc R . .
N19 N 1.1101(3) 1.4737(4) 0.0518(2) 0.0540(11) Uani 1 1 d . . .
C19 C 1.2105(4) 0.5902(3) 0.6055(3) 0.0406(11) Uani 1 1 d . . .
H49 H 1.2030 0.6386 0.5555 0.049 Uiso 1 1 calc R . .
N20 N 1.0460(3) 1.3131(3) -0.1599(2) 0.0498(10) Uani 1 1 d . . .
C20 C 1.2542(4) 0.3669(4) 0.8227(3) 0.0436(12) Uani 1 1 d . . .
C21 C 1.1766(4) 0.7171(3) 0.3049(3) 0.0437(12) Uani 1 1 d . . .
C22 C 1.2600(4) 0.6612(4) 0.3640(3) 0.0490(13) Uani 1 1 d . . .
H79 H 1.2457 0.6194 0.4110 0.059 Uiso 1 1 calc R . .
C23 C 1.3641(5) 0.6648(5) 0.3565(5) 0.080(2) Uani 1 1 d . . .
C24 C 1.3883(7) 0.7232(7) 0.2869(7) 0.119(4) Uani 1 1 d . . .
H1 H 1.4604 0.7246 0.2804 0.142 Uiso 1 1 calc R . .
C25 C 1.4435(9) 0.6202(8) 0.4054(6) 0.054(3) Uani 0.559(6) 1 d P . .
C26 C 0.3975(3) 1.2463(3) 0.0559(2) 0.0307(9) Uani 1 1 d . . .
H53A H 0.3263 1.2543 0.0820 0.037 Uiso 1 1 calc R . .
H53B H 0.4035 1.2098 0.0155 0.037 Uiso 1 1 calc R . .
C27 C 0.3912(3) 1.3611(3) 0.0194(2) 0.0307(9) Uani 1 1 d . . .
H46A H 0.3268 1.4058 -0.0202 0.037 Uiso 1 1 calc R . .
H46B H 0.3780 1.4011 0.0586 0.037 Uiso 1 1 calc R . .
C28 C 0.4742(3) 1.2029(3) 0.1847(2) 0.0287(9) Uani 1 1 d . . .
H19A H 0.4344 1.1615 0.2166 0.034 Uiso 1 1 calc R . .
H19B H 0.4229 1.2837 0.1751 0.034 Uiso 1 1 calc R . .
C29 C 0.5848(3) 1.1728(3) 0.2276(2) 0.0293(9) Uani 1 1 d . . .
H34A H 0.5682 1.1777 0.2805 0.035 Uiso 1 1 calc R . .
H34B H 0.6401 1.0947 0.2306 0.035 Uiso 1 1 calc R . .
C30 C 0.5399(4) 1.0562(3) 0.1193(2) 0.0345(10) Uani 1 1 d . . .
H60A H 0.4773 1.0433 0.1039 0.041 Uiso 1 1 calc R . .
H60B H 0.5639 1.0133 0.1736 0.041 Uiso 1 1 calc R . .
C31 C 0.6404(4) 1.0143(3) 0.0708(2) 0.0416(11) Uani 1 1 d . . .
H70A H 0.6573 0.9380 0.0705 0.050 Uiso 1 1 calc R . .
H70B H 0.6188 1.0630 0.0175 0.050 Uiso 1 1 calc R . .
C32 C 0.6500(3) 1.4575(3) -0.1595(2) 0.0266(9) Uani 1 1 d . . .
C33 C 0.5759(3) 1.5261(3) -0.2233(2) 0.0270(9) Uani 1 1 d . . .
H32 H 0.5000 1.5338 -0.2244 0.032 Uiso 1 1 calc R . .
C34 C 0.6127(3) 1.5839(3) -0.2863(2) 0.0284(9) Uani 1 1 d . . .
C35 C 0.7229(3) 1.5749(3) -0.2868(2) 0.0325(10) Uani 1 1 d . . .
H61 H 0.7471 1.6153 -0.3295 0.039 Uiso 1 1 calc R . .
C36 C 0.7962(3) 1.5047(3) -0.2227(2) 0.0339(10) Uani 1 1 d . . .
H51 H 0.8727 1.4956 -0.2219 0.041 Uiso 1 1 calc R . .
C37 C 0.7606(3) 1.4484(3) -0.1605(2) 0.0317(10) Uani 1 1 d . . .
H21 H 0.8124 1.4020 -0.1169 0.038 Uiso 1 1 calc R . .
C38 C 0.5318(4) 1.6579(4) -0.3507(2) 0.0358(10) Uani 1 1 d . . .
C39 C 0.8822(3) 1.3007(3) 0.1986(2) 0.0290(9) Uani 1 1 d . . .
C40 C 0.9225(3) 1.3624(3) 0.1416(2) 0.0281(9) Uani 1 1 d . . .
H26 H 0.8793 1.4055 0.0941 0.034 Uiso 1 1 calc R . .
C41 C 1.0269(3) 1.3606(3) 0.1548(2) 0.0321(10) Uani 1 1 d . . .
C42 C 1.0918(3) 1.2978(3) 0.2241(2) 0.0331(10) Uani 1 1 d . . .
H63 H 1.1637 1.2960 0.2321 0.040 Uiso 1 1 calc R . .
C43 C 1.0499(3) 1.2387(3) 0.2804(2) 0.0345(10) Uani 1 1 d . . .
H40 H 1.0930 1.1962 0.3280 0.041 Uiso 1 1 calc R . .
C44 C 0.9453(3) 1.2399(3) 0.2688(2) 0.0312(10) Uani 1 1 d . . .
H43 H 0.9169 1.1994 0.3087 0.037 Uiso 1 1 calc R . .
C45 C 1.0697(4) 1.4250(4) 0.0961(3) 0.0416(11) Uani 1 1 d . . .
C46 C 0.9658(4) 1.1009(3) 0.0740(2) 0.0360(11) Uani 1 1 d . . .
C47 C 0.9634(4) 1.1641(3) -0.0003(2) 0.0358(10) Uani 1 1 d . . .
H41 H 0.9047 1.1831 -0.0371 0.043 Uiso 1 1 calc R . .
C48 C 1.0484(4) 1.1995(3) -0.0204(2) 0.0348(10) Uani 1 1 d . . .
C49 C 1.1360(4) 1.1737(3) 0.0314(2) 0.0389(11) Uani 1 1 d . . .
H71 H 1.1923 1.1996 0.0165 0.047 Uiso 1 1 calc R . .
C50 C 1.1387(4) 1.1101(4) 0.1041(3) 0.0453(12) Uani 1 1 d . . .
H78 H 1.1988 1.0897 0.1402 0.054 Uiso 1 1 calc R . .
C51 C 1.0553(4) 1.0752(3) 0.1258(2) 0.0444(12) Uani 1 1 d . . .
H76 H 1.0581 1.0326 0.1772 0.053 Uiso 1 1 calc R . .
C52 C 1.0469(3) 1.2633(4) -0.0978(2) 0.0358(10) Uani 1 1 d . . .
C53 C 0.8598(3) 0.9254(3) 0.4370(2) 0.0278(9) Uani 1 1 d . . .
C54 C 0.9482(3) 0.5747(3) 0.5729(2) 0.0277(9) Uani 1 1 d . . .
C55 C 0.9655(4) 0.7852(3) 0.2854(2) 0.0347(10) Uani 1 1 d . . .
C56 C 0.5099(3) 1.4252(3) -0.0706(2) 0.0260(9) Uani 1 1 d . . .
C57 C 0.7393(3) 1.2258(3) 0.2184(2) 0.0266(9) Uani 1 1 d . . .
C58 C 0.7863(4) 1.0834(3) 0.0634(2) 0.0349(10) Uani 1 1 d . . .
C82 C 1.2001(5) 0.7755(4) 0.2352(3) 0.0640(16) Uani 1 1 d . . .
H82 H 1.1446 0.8126 0.1932 0.077 Uiso 1 1 calc R . .
N10A N 1.5097(7) 0.5793(7) 0.4553(5) 0.077(3) Uani 0.559(6) 1 d P . .
C23A C 1.3031(8) 0.7791(6) 0.2277(6) 0.102(3) Uani 1 1 d . . .
C25A C 1.3587(9) 0.8229(9) 0.1771(6) 0.044(3) Uani 0.441(6) 1 d P . .

loop_
_atom_site_aniso_label
_atom_site_aniso_U_11
_atom_site_aniso_U_22
_atom_site_aniso_U_33
_atom_site_aniso_U_23
_atom_site_aniso_U_13
_atom_site_aniso_U_12
O1 0.0342(16) 0.0229(14) 0.0313(16) 0.0122(13) -0.0141(13) -0.0107(13)
N1 0.029(2) 0.0241(17) 0.0300(18) 0.0079(15) -0.0109(15) -0.0077(15)
C1 0.020(2) 0.022(2) 0.032(2) -0.0010(17) -0.0031(17) -0.0058(17)
O2 0.0346(16) 0.0175(14) 0.0377(16) 0.0079(12) -0.0085(13) -0.0092(13)
N2 0.0274(19) 0.0285(18) 0.0255(17) 0.0085(15) -0.0116(15) -0.0128(16)
C2 0.024(2) 0.023(2) 0.036(2) -0.0027(18) -0.0004(18) -0.0055(18)
O3 0.060(2) 0.0210(15) 0.0424(18) 0.0113(14) 0.0041(15) -0.0114(15)
N3 0.034(2) 0.0150(16) 0.0362(19) 0.0038(15) -0.0104(16) -0.0095(15)
C3 0.031(2) 0.028(2) 0.027(2) 0.0034(18) -0.0035(18) -0.0151(19)
O4 0.0247(15) 0.0218(14) 0.0383(16) 0.0127(13) -0.0058(13) -0.0025(13)
N4 0.036(2) 0.0161(16) 0.0348(19) 0.0080(14) -0.0128(16) -0.0123(15)
C4 0.036(2) 0.021(2) 0.025(2) 0.0064(17) -0.0065(18) -0.0122(19)
O5 0.0348(17) 0.0248(15) 0.0398(17) 0.0118(13) -0.0151(14) -0.0116(13)
N5 0.032(2) 0.0207(17) 0.0315(19) 0.0092(15) 0.0023(16) -0.0056(16)
C5 0.034(2) 0.024(2) 0.028(2) 0.0001(18) -0.0101(19) -0.0080(19)
O6 0.0362(17) 0.0279(16) 0.0401(17) 0.0115(14) -0.0036(14) -0.0079(14)
N6 0.035(2) 0.0230(18) 0.045(2) 0.0059(16) 0.0050(17) -0.0110(17)
C6 0.036(3) 0.028(2) 0.022(2) 0.0010(18) -0.0017(19) -0.003(2)
N7 0.0223(17) 0.0215(16) 0.0237(17) 0.0021(14) -0.0022(14) -0.0082(14)
C7 0.025(2) 0.0182(19) 0.031(2) -0.0016(17) -0.0072(18) -0.0046(17)
N8 0.046(3) 0.055(3) 0.055(3) -0.001(2) -0.001(2) -0.026(2)
C8 0.031(2) 0.019(2) 0.028(2) -0.0005(17) -0.0058(18) -0.0076(18)
N9 0.089(4) 0.081(3) 0.048(3) 0.019(3) -0.039(3) -0.054(3)
C9 0.028(2) 0.022(2) 0.038(2) -0.0043(19) -0.0036(19) -0.0088(18)
N10 0.064(7) 0.083(8) 0.057(7) -0.017(6) 0.006(5) -0.039(6)
C10 0.027(2) 0.027(2) 0.035(2) 0.0029(19) -0.0111(19) -0.0095(19)
N11 0.0231(18) 0.0208(17) 0.0340(19) 0.0091(15) -0.0021(15) -0.0029(15)
C11 0.034(2) 0.024(2) 0.034(2) 0.0025(18) -0.013(2) -0.0099(19)
N12 0.0230(19) 0.0255(18) 0.0296(18) 0.0099(15) -0.0041(15) -0.0028(15)
C12 0.029(2) 0.020(2) 0.032(2) 0.0000(17) -0.0068(18) -0.0086(18)
N13 0.0290(19) 0.0215(17) 0.0284(18) 0.0103(14) -0.0112(15) -0.0112(15)
C13 0.028(2) 0.028(2) 0.043(3) -0.002(2) -0.005(2) -0.008(2)
N14 0.0250(18) 0.0197(16) 0.0330(19) 0.0091(14) -0.0112(15) -0.0080(15)
C14 0.024(2) 0.019(2) 0.034(2) -0.0022(18) -0.0040(18) -0.0075(18)
N15 0.039(2) 0.0237(19) 0.040(2) 0.0083(16) 0.0038(18) -0.0041(17)
C15 0.031(2) 0.022(2) 0.025(2) -0.0042(17) -0.0015(17) -0.0127(18)
N16 0.039(2) 0.035(2) 0.0279(19) 0.0124(16) -0.0022(17) -0.0062(18)
C16 0.034(3) 0.026(2) 0.032(2) -0.0061(19) -0.0105(19) -0.0055(19)
N17 0.0251(18) 0.0190(16) 0.0266(17) 0.0041(14) -0.0060(14) -0.0094(14)
C17 0.025(2) 0.031(2) 0.059(3) -0.004(2) -0.014(2) -0.008(2)
N18 0.042(2) 0.067(3) 0.035(2) 0.010(2) -0.0084(19) -0.025(2)
C18 0.037(3) 0.043(3) 0.066(3) 0.002(3) -0.007(2) -0.023(2)
N19 0.046(3) 0.070(3) 0.044(2) -0.002(2) -0.002(2) -0.032(2)
C19 0.040(3) 0.034(2) 0.042(3) -0.001(2) 0.003(2) -0.017(2)
N20 0.033(2) 0.065(3) 0.037(2) -0.003(2) -0.0014(18) -0.016(2)
C20 0.043(3) 0.048(3) 0.037(3) -0.001(2) -0.019(2) -0.021(2)
C21 0.046(3) 0.026(2) 0.065(3) -0.019(2) 0.026(3) -0.021(2)
C22 0.040(3) 0.034(3) 0.079(4) -0.027(3) 0.017(3) -0.017(2)
C23 0.046(4) 0.058(4) 0.162(7) -0.070(5) 0.029(5) -0.027(3)
C24 0.077(6) 0.066(5) 0.259(12) -0.102(7) 0.102(7) -0.053(5)
C25 0.038(6) 0.052(6) 0.069(7) -0.027(5) -0.002(5) -0.012(5)
C26 0.030(2) 0.032(2) 0.025(2) 0.0043(18) -0.0065(18) -0.0158(19)
C27 0.023(2) 0.030(2) 0.029(2) 0.0045(18) -0.0035(18) -0.0096(18)
C28 0.028(2) 0.026(2) 0.026(2) 0.0036(17) -0.0011(17) -0.0132(18)
C29 0.029(2) 0.024(2) 0.027(2) 0.0021(17) -0.0031(18) -0.0099(18)
C30 0.042(3) 0.026(2) 0.030(2) 0.0018(18) -0.004(2) -0.016(2)
C31 0.057(3) 0.024(2) 0.036(2) -0.003(2) 0.007(2) -0.016(2)
C32 0.027(2) 0.0179(19) 0.026(2) -0.0011(17) 0.0003(17) -0.0057(17)
C33 0.024(2) 0.025(2) 0.027(2) -0.0024(17) -0.0031(17) -0.0089(18)
C34 0.031(2) 0.026(2) 0.021(2) -0.0012(17) -0.0008(17) -0.0101(19)
C35 0.033(2) 0.034(2) 0.028(2) -0.0023(19) 0.0026(19) -0.017(2)
C36 0.025(2) 0.035(2) 0.037(2) -0.002(2) -0.0012(19) -0.014(2)
C37 0.026(2) 0.028(2) 0.030(2) 0.0057(18) -0.0086(18) -0.0093(19)
C38 0.033(2) 0.046(3) 0.025(2) 0.002(2) -0.001(2) -0.021(2)
C39 0.026(2) 0.020(2) 0.032(2) -0.0016(18) -0.0057(18) -0.0056(18)
C40 0.022(2) 0.023(2) 0.030(2) -0.0032(18) -0.0016(17) -0.0045(18)
C41 0.031(2) 0.028(2) 0.033(2) -0.0049(19) 0.0015(19) -0.0113(19)
C42 0.024(2) 0.028(2) 0.041(3) -0.009(2) -0.0054(19) -0.0064(19)
C43 0.031(2) 0.024(2) 0.039(2) -0.0031(19) -0.013(2) -0.0053(19)
C44 0.036(2) 0.018(2) 0.031(2) 0.0004(18) -0.0021(19) -0.0089(18)
C45 0.030(3) 0.049(3) 0.040(3) -0.006(2) -0.003(2) -0.016(2)
C46 0.038(3) 0.019(2) 0.032(2) -0.0013(19) 0.003(2) -0.0006(19)
C47 0.031(2) 0.030(2) 0.026(2) -0.0004(19) -0.0034(19) -0.001(2)
C48 0.032(2) 0.028(2) 0.028(2) -0.0053(19) 0.0001(19) -0.001(2)
C49 0.035(3) 0.035(2) 0.037(3) -0.010(2) -0.004(2) -0.007(2)
C50 0.043(3) 0.037(3) 0.045(3) -0.010(2) -0.012(2) -0.008(2)
C51 0.049(3) 0.031(2) 0.027(2) 0.001(2) -0.008(2) 0.000(2)
C52 0.026(2) 0.041(3) 0.029(3) -0.004(2) 0.0004(19) -0.009(2)
C53 0.029(2) 0.025(2) 0.028(2) -0.0032(19) -0.0054(19) -0.0136(19)
C54 0.029(2) 0.019(2) 0.026(2) 0.0007(17) -0.0030(18) -0.0073(18)
C55 0.043(3) 0.020(2) 0.030(2) -0.0002(19) 0.008(2) -0.010(2)
C56 0.022(2) 0.024(2) 0.019(2) 0.0064(17) -0.0046(17) -0.0062(18)
C57 0.027(2) 0.020(2) 0.025(2) 0.0033(17) -0.0088(18) -0.0072(18)
C58 0.034(3) 0.021(2) 0.033(2) 0.005(2) 0.007(2) -0.0062(19)
C82 0.071(4) 0.032(3) 0.089(4) -0.024(3) 0.051(3) -0.025(3)
N10A 0.049(5) 0.081(6) 0.091(7) -0.030(5) -0.016(5) -0.014(5)
C23A 0.098(6) 0.051(4) 0.181(8) -0.065(5) 0.105(6) -0.050(4)
C25A 0.045(7) 0.042(6) 0.047(7) -0.013(5) 0.012(6) -0.024(6)

loop_
_geom_bond_atom_site_label_1
_geom_bond_atom_site_label_2
_geom_bond_distance
_geom_bond_site_symmetry_2
_geom_bond_publ_flag
O1 C53 1.243(4) . ?
N1 C53 1.347(5) . ?
N1 C2 1.453(5) . ?
C1 N7 1.466(4) . ?
C1 C2 1.511(5) . ?
O2 C54 1.236(4) . ?
N2 C53 1.366(5) . ?
N2 C7 1.408(5) . ?
O3 C55 1.241(5) . ?
N3 C54 1.348(5) . ?
N3 C4 1.441(5) . ?
C3 N7 1.464(5) . ?
C3 C4 1.531(5) . ?
O4 C56 1.243(4) . ?
N4 C54 1.369(5) . ?
N4 C14 1.413(5) . ?
O5 C57 1.243(4) . ?
N5 C55 1.348(5) . ?
N5 C6 1.446(5) . ?
C5 N7 1.462(5) . ?
C5 C6 1.504(6) . ?
O6 C58 1.229(4) . ?
N6 C55 1.371(5) . ?
N6 C21 1.405(6) . ?
C7 C8 1.375(5) . ?
C7 C12 1.400(5) . ?
N8 C13 1.161(5) . ?
C8 C9 1.407(5) . ?
N9 C20 1.138(5) . ?
C9 C10 1.396(5) . ?
C9 C13 1.426(6) . ?
N10 C25A 1.158(13) . ?
C10 C11 1.378(6) . ?
N11 C56 1.325(5) . ?
N11 C27 1.446(5) . ?
C11 C12 1.375(5) . ?
N12 C56 1.375(5) . ?
N12 C32 1.397(5) . ?
N13 C57 1.348(5) . ?
N13 C29 1.446(5) . ?
N14 C57 1.365(5) . ?
N14 C39 1.410(5) . ?
C14 C15 1.384(5) . ?
C14 C19 1.390(6) . ?
N15 C58 1.344(5) . ?
N15 C31 1.448(6) . ?
C15 C16 1.391(5) . ?
N16 C46 1.381(6) . ?
N16 C58 1.390(5) . ?
C16 C17 1.388(6) . ?
C16 C20 1.445(6) . ?
N17 C28 1.468(5) . ?
N17 C30 1.469(5) . ?
N17 C26 1.470(5) . ?
C17 C18 1.378(6) . ?
N18 C38 1.141(5) . ?
C18 C19 1.379(6) . ?
N19 C45 1.160(5) . ?
N20 C52 1.146(5) . ?
C21 C22 1.376(7) . ?
C21 C82 1.398(6) . ?
C22 C23 1.380(7) . ?
C23 C25 1.225(11) . ?
C23 C24 1.402(11) . ?
C24 C23A 1.391(12) . ?
C24 C25A 2.036(16) . ?
C25 N10A 1.132(12) . ?
C26 C27 1.520(5) . ?
C28 C29 1.523(5) . ?
C30 C31 1.511(6) . ?
C32 C33 1.381(5) . ?
C32 C37 1.394(5) . ?
C33 C34 1.395(5) . ?
C34 C35 1.388(6) . ?
C34 C38 1.441(5) . ?
C35 C36 1.384(5) . ?
C36 C37 1.367(5) . ?
C39 C40 1.387(5) . ?
C39 C44 1.397(5) . ?
C40 C41 1.393(6) . ?
C41 C42 1.394(5) . ?
C41 C45 1.445(6) . ?
C42 C43 1.371(6) . ?
C43 C44 1.392(6) . ?
C46 C47 1.386(5) . ?
C46 C51 1.410(6) . ?
C47 C48 1.395(6) . ?
C48 C49 1.389(6) . ?
C48 C52 1.437(6) . ?
C49 C50 1.364(6) . ?
C50 C51 1.374(6) . ?
C82 C23A 1.367(9) . ?
C23A C25A 1.317(13) . ?
